data_7015701
loop_
_publ_author_name
'Reid, Derek J.'
'Cull, John E. W.'
'Chisholm, Kimberley D. S.'
'Langlois, Alexandre'
'Lin, Po-Heng'
'Long, J\'er\^ome'
'Lebel, Olivier'
'Korobkov, Ilia'
'Wang, Ruiyao'
'Wuest, James D.'
'Murugesu, Muralee'
'Scott, Jennifer'

_publ_section_title
;
 Synthesis, structure and magnetism of homodinuclear complexes of Co,
 Ni and Cu supported by a novel bitriazine scaffold.
;
_journal_issue 18
_journal_name_full 'Dalton transactions (Cambridge, England : 2003)'
_journal_page_first 5009
_journal_page_last 5017
_journal_paper_doi 10.1039/c1dt00018g
_journal_volume 40
_journal_year 2011
_chemical_formula_sum 'C26 H38 Cl4 Cu2 N12 O4'
_chemical_formula_weight 851.56
_chemical_name_systematic
;
?
;
_space_group_IT_number 2
_symmetry_cell_setting triclinic
_symmetry_space_group_name_Hall '-P 1'
_symmetry_space_group_name_H-M 'P -1'
_atom_sites_solution_hydrogens geom
_atom_sites_solution_primary direct
_atom_sites_solution_secondary difmap
_audit_creation_method SHELXL-97
_cell_angle_alpha 66.8280(10)
_cell_angle_beta 89.8480(10)
_cell_angle_gamma 62.3640(10)
_cell_formula_units_Z 1
_cell_length_a 10.3414(2)
_cell_length_b 10.4430(2)
_cell_length_c 10.5451(2)
_cell_measurement_reflns_used 5788
_cell_measurement_temperature 296(2)
_cell_measurement_theta_max 24.74
_cell_measurement_theta_min 2.36
_cell_volume 904.60(3)
_computing_cell_refinement 'APEX II, Bruker (2009)'
_computing_data_collection 'APEX II, Bruker (2009)'
_computing_data_reduction 'XPREP, Bruker (2009)'
_computing_molecular_graphics 'SHELXTL, Bruker (2004)'
_computing_publication_material 'SHELXTL, Bruker (2004)'
_computing_structure_refinement 'SHELXL-97 (Sheldrick, 2008)'
_computing_structure_solution 'SHELXS-97 (Sheldrick, 2008)'
_diffrn_ambient_temperature 296(2)
_diffrn_measured_fraction_theta_full 0.978
_diffrn_measured_fraction_theta_max 0.978
_diffrn_measurement_device_type 'Bruker APEX-II CCD'
_diffrn_measurement_method '\f and \w scans'
_diffrn_radiation_monochromator graphite
_diffrn_radiation_source 'fine-focus sealed tube'
_diffrn_radiation_type MoK\a
_diffrn_radiation_wavelength 0.71073
_diffrn_reflns_av_R_equivalents 0.0185
_diffrn_reflns_av_sigmaI/netI 0.0205
_diffrn_reflns_limit_h_max 12
_diffrn_reflns_limit_h_min -12
_diffrn_reflns_limit_k_max 12
_diffrn_reflns_limit_k_min -12
_diffrn_reflns_limit_l_max 11
_diffrn_reflns_limit_l_min -12
_diffrn_reflns_number 8350
_diffrn_reflns_theta_full 24.74
_diffrn_reflns_theta_max 24.74
_diffrn_reflns_theta_min 2.15
_exptl_absorpt_coefficient_mu 1.521
_exptl_absorpt_correction_T_max 0.8505
_exptl_absorpt_correction_T_min 0.7820
_exptl_absorpt_correction_type multi-scan
_exptl_absorpt_process_details 'SADABS, Bruker (2003)'
_exptl_crystal_colour yellow
_exptl_crystal_density_diffrn 1.563
_exptl_crystal_density_method 'not measured'
_exptl_crystal_description block
_exptl_crystal_F_000 436
_exptl_crystal_size_max 0.17
_exptl_crystal_size_mid 0.12
_exptl_crystal_size_min 0.11
_refine_diff_density_max 0.328
_refine_diff_density_min -0.202
_refine_diff_density_rms 0.048
_refine_ls_extinction_method none
_refine_ls_goodness_of_fit_ref 1.043
_refine_ls_hydrogen_treatment constr
_refine_ls_matrix_type full
_refine_ls_number_parameters 229
_refine_ls_number_reflns 3038
_refine_ls_number_restraints 2
_refine_ls_restrained_S_all 1.047
_refine_ls_R_factor_all 0.0329
_refine_ls_R_factor_gt 0.0270
_refine_ls_shift/su_max 0.001
_refine_ls_shift/su_mean 0.000
_refine_ls_structure_factor_coef Fsqd
_refine_ls_weighting_details 'calc w=1/[\s^2^(Fo^2^)+(0.0494P)^2^+0.0998P] where P=(Fo^2^+2Fc^2^)/3'
_refine_ls_weighting_scheme calc
_refine_ls_wR_factor_gt 0.0712
_refine_ls_wR_factor_ref 0.0741
_reflns_number_gt 2682
_reflns_number_total 3038
_reflns_threshold_expression >2sigma(I)
_cod_data_source_file c1dt00018g.txt
_cod_data_source_block js001_complex_4
_cod_depositor_comments
;
The following automatic conversions were performed:
'_symmetry_cell_setting' value 'Triclinic' changed to 'triclinic'
according to '/home/saulius/struct/CIF-dictionaries/cif_core.dic'
dictionary named 'cif_core.dic' version 2.4.1 from 2010-06-29.

Automatic conversion script
Id: cif_fix_enum 1555 2011-01-17 13:19:09Z saulius 
;
_cod_original_sg_symbol_H-M P-1
_cod_database_code 7015701

loop_
_symmetry_equiv_pos_as_xyz
'x, y, z'
'-x, -y, -z'

loop_
_atom_site_label
_atom_site_type_symbol
_atom_site_fract_x
_atom_site_fract_y
_atom_site_fract_z
_atom_site_U_iso_or_equiv
_atom_site_adp_type
_atom_site_occupancy
_atom_site_symmetry_multiplicity
_atom_site_calc_flag
_atom_site_refinement_flags
_atom_site_disorder_assembly
_atom_site_disorder_group
Cu1 Cu 0.69990(3) 0.67918(3) 0.50325(3) 0.03679(11) Uani 1 1 d . . .
Cl1 Cl 0.62962(6) 0.57393(7) 0.71142(6) 0.04955(16) Uani 1 1 d . . .
Cl2 Cl 0.66516(8) 0.93353(7) 0.38558(7) 0.05792(18) Uani 1 1 d . . .
N1 N 0.90686(18) 0.5998(2) 0.60372(17) 0.0327(4) Uani 1 1 d . . .
N2 N 1.15999(18) 0.4834(2) 0.58361(18) 0.0332(4) Uani 1 1 d . . .
N3 N 1.08318(19) 0.6125(2) 0.73531(19) 0.0383(4) Uani 1 1 d . . .
N4 N 1.3217(2) 0.5138(3) 0.7032(2) 0.0539(5) Uani 1 1 d . . .
H4A H 1.3416 0.5469 0.7594 0.065 Uiso 1 1 calc R . .
H4B H 1.3902 0.4654 0.6655 0.065 Uiso 1 1 calc R . .
N5 N 0.83979(19) 0.6992(2) 0.76712(19) 0.0403(4) Uani 1 1 d . . .
H5B H 0.7524 0.7225 0.7320 0.048 Uiso 1 1 calc R . .
N6 N 0.2619(2) 0.8653(2) 0.3567(2) 0.0451(5) Uani 1 1 d . . .
O1 O 0.51268(16) 0.7386(2) 0.39154(17) 0.0488(4) Uani 1 1 d . . .
C1 C 1.0191(2) 0.5234(2) 0.5529(2) 0.0305(4) Uani 1 1 d . . .
C2 C 1.1867(2) 0.5371(3) 0.6750(2) 0.0360(5) Uani 1 1 d . . .
C3 C 0.9478(2) 0.6362(2) 0.7037(2) 0.0324(4) Uani 1 1 d . . .
C4 C 0.8474(2) 0.7335(3) 0.8839(2) 0.0374(5) Uani 1 1 d . . .
C5 C 0.9766(3) 0.7001(3) 0.9597(2) 0.0465(6) Uani 1 1 d . . .
H5A H 1.0677 0.6524 0.9354 0.056 Uiso 1 1 calc R . .
C6 C 0.9699(3) 0.7379(3) 1.0723(3) 0.0540(6) Uani 1 1 d . . .
H6A H 1.0569 0.7171 1.1224 0.065 Uiso 1 1 calc R . .
C7 C 0.8362(3) 0.8061(3) 1.1114(3) 0.0583(7) Uani 1 1 d . . .
H7A H 0.8328 0.8319 1.1868 0.070 Uiso 1 1 calc R . .
C8 C 0.7086(3) 0.8355(3) 1.0382(3) 0.0624(7) Uani 1 1 d . . .
H8A H 0.6189 0.8782 1.0661 0.075 Uiso 1 1 calc R . .
C9 C 0.7117(3) 0.8020(3) 0.9222(3) 0.0531(6) Uani 1 1 d . . .
H9A H 0.6242 0.8251 0.8711 0.064 Uiso 1 1 calc R . .
C10 C 0.3930(2) 0.8222(3) 0.4184(3) 0.0468(6) Uani 1 1 d . . .
H10A H 0.3987 0.8556 0.4870 0.056 Uiso 1 1 calc R . .
C11 C 0.2429(3) 0.8272(4) 0.2429(4) 0.0821(10) Uani 1 1 d . . .
H11A H 0.3386 0.7713 0.2232 0.123 Uiso 1 1 calc R . .
H11B H 0.1786 0.9250 0.1599 0.123 Uiso 1 1 calc R . .
H11C H 0.1988 0.7599 0.2701 0.123 Uiso 1 1 calc R . .
C12 C 0.1289(3) 0.9504(3) 0.4032(3) 0.0662(8) Uani 1 1 d . . .
H12A H 0.1573 0.9683 0.4786 0.099 Uiso 1 1 calc R . .
H12B H 0.0816 0.8867 0.4362 0.099 Uiso 1 1 calc R . .
H12C H 0.0605 1.0521 0.3256 0.099 Uiso 1 1 calc R . .
O2 O 0.3482(5) 0.5899(6) 0.9368(5) 0.0905(13) Uani 0.55 1 d PD A 1
H2A H 0.4376 0.5299 0.9742 0.136 Uiso 0.55 1 calc PR A 1
C13 C 0.308(3) 0.757(2) 0.8986(13) 0.100(3) Uani 0.55 1 d PD A 1
H13A H 0.2449 0.7944 0.9579 0.149 Uiso 0.55 1 calc PR A 1
H13B H 0.2551 0.8236 0.8015 0.149 Uiso 0.55 1 calc PR A 1
H13C H 0.3970 0.7617 0.9116 0.149 Uiso 0.55 1 calc PR A 1
C14 C 0.338(4) 0.734(3) 0.9418(18) 0.100(3) Uani 0.45 1 d PD B 2
H14A H 0.4437 0.6845 0.9752 0.149 Uiso 0.45 1 calc PR B 2
H14B H 0.3012 0.6704 1.0058 0.149 Uiso 0.45 1 calc PR B 2
H14C H 0.2879 0.8404 0.9364 0.149 Uiso 0.45 1 calc PR B 2
O3 O 0.3103(8) 0.7439(8) 0.8084(7) 0.109(2) Uani 0.45 1 d PD B 2
H3A H 0.3439 0.7960 0.7542 0.164 Uiso 0.45 1 calc PR B 2

loop_
_atom_site_aniso_label
_atom_site_aniso_U_11
_atom_site_aniso_U_22
_atom_site_aniso_U_33
_atom_site_aniso_U_23
_atom_site_aniso_U_13
_atom_site_aniso_U_12
Cu1 0.02622(15) 0.04401(18) 0.04371(18) -0.02579(14) 0.00741(11) -0.01511(12)
Cl1 0.0413(3) 0.0563(4) 0.0546(4) -0.0226(3) 0.0152(3) -0.0288(3)
Cl2 0.0710(4) 0.0450(3) 0.0543(4) -0.0218(3) 0.0114(3) -0.0268(3)
N1 0.0269(8) 0.0373(9) 0.0385(9) -0.0230(8) 0.0088(7) -0.0146(7)
N2 0.0257(8) 0.0398(9) 0.0398(9) -0.0256(8) 0.0083(7) -0.0141(7)
N3 0.0325(9) 0.0465(10) 0.0472(10) -0.0326(9) 0.0118(8) -0.0187(8)
N4 0.0315(10) 0.0845(15) 0.0755(14) -0.0620(13) 0.0177(10) -0.0296(10)
N5 0.0295(9) 0.0558(11) 0.0473(10) -0.0356(10) 0.0118(8) -0.0197(9)
N6 0.0302(10) 0.0424(10) 0.0581(12) -0.0250(10) 0.0062(9) -0.0126(8)
O1 0.0280(8) 0.0626(10) 0.0606(10) -0.0420(9) 0.0076(7) -0.0143(7)
C1 0.0297(10) 0.0326(10) 0.0331(10) -0.0179(9) 0.0073(8) -0.0157(9)
C2 0.0290(10) 0.0423(12) 0.0430(12) -0.0260(10) 0.0088(9) -0.0168(9)
C3 0.0277(10) 0.0351(11) 0.0390(11) -0.0230(9) 0.0086(9) -0.0138(9)
C4 0.0374(11) 0.0394(12) 0.0378(11) -0.0235(10) 0.0111(9) -0.0159(10)
C5 0.0412(12) 0.0564(14) 0.0494(13) -0.0342(12) 0.0127(11) -0.0212(11)
C6 0.0574(15) 0.0621(16) 0.0476(14) -0.0330(13) 0.0054(12) -0.0268(13)
C7 0.0739(18) 0.0553(15) 0.0436(14) -0.0324(13) 0.0136(13) -0.0224(14)
C8 0.0581(16) 0.0648(17) 0.0551(15) -0.0386(14) 0.0217(13) -0.0142(14)
C9 0.0403(13) 0.0641(16) 0.0535(14) -0.0364(13) 0.0141(11) -0.0167(12)
C10 0.0352(12) 0.0519(14) 0.0509(14) -0.0325(12) 0.0056(10) -0.0122(11)
C11 0.0552(17) 0.080(2) 0.113(3) -0.065(2) -0.0111(17) -0.0174(16)
C12 0.0359(13) 0.0582(16) 0.087(2) -0.0304(16) 0.0192(13) -0.0119(12)
O2 0.099(3) 0.109(3) 0.086(3) -0.058(3) 0.024(2) -0.057(3)
C13 0.155(12) 0.126(7) 0.050(9) -0.029(7) 0.016(9) -0.102(7)
C14 0.155(12) 0.126(7) 0.050(9) -0.029(7) 0.016(9) -0.102(7)
O3 0.192(7) 0.156(5) 0.105(4) -0.097(4) 0.104(5) -0.149(5)

loop_
_atom_type_symbol
_atom_type_description
_atom_type_scat_dispersion_real
_atom_type_scat_dispersion_imag
_atom_type_scat_source
C C 0.0033 0.0016 'International Tables Vol C Tables 4.2.6.8 and 6.1.1.4'
H H 0.0000 0.0000 'International Tables Vol C Tables 4.2.6.8 and 6.1.1.4'
N N 0.0061 0.0033 'International Tables Vol C Tables 4.2.6.8 and 6.1.1.4'
O O 0.0106 0.0060 'International Tables Vol C Tables 4.2.6.8 and 6.1.1.4'
Cl Cl 0.1484 0.1585 'International Tables Vol C Tables 4.2.6.8 and 6.1.1.4'
Cu Cu 0.3201 1.2651 'International Tables Vol C Tables 4.2.6.8 and 6.1.1.4'

loop_
_geom_angle_atom_site_label_1
_geom_angle_atom_site_label_2
_geom_angle_atom_site_label_3
_geom_angle
_geom_angle_site_symmetry_1
_geom_angle_site_symmetry_3
_geom_angle_publ_flag
O1 Cu1 N1 172.05(6) . . ?
O1 Cu1 N2 93.68(6) . 2_766 ?
N1 Cu1 N2 78.38(6) . 2_766 ?
O1 Cu1 Cl2 92.69(6) . . ?
N1 Cu1 Cl2 90.08(5) . . ?
N2 Cu1 Cl2 113.07(5) 2_766 . ?
O1 Cu1 Cl1 90.58(5) . . ?
N1 Cu1 Cl1 93.60(5) . . ?
N2 Cu1 Cl1 118.62(5) 2_766 . ?
Cl2 Cu1 Cl1 127.85(2) . . ?
C1 N1 C3 113.89(16) . . ?
C1 N1 Cu1 116.34(13) . . ?
C3 N1 Cu1 128.83(13) . . ?
C1 N2 C2 113.52(16) . . ?
C1 N2 Cu1 110.99(12) . 2_766 ?
C2 N2 Cu1 134.94(13) . 2_766 ?
C3 N3 C2 117.16(17) . . ?
C2 N4 H4A 120.0 . . ?
C2 N4 H4B 120.0 . . ?
H4A N4 H4B 120.0 . . ?
C3 N5 C4 129.84(18) . . ?
C3 N5 H5B 115.1 . . ?
C4 N5 H5B 115.1 . . ?
C10 N6 C11 121.4(2) . . ?
C10 N6 C12 120.5(2) . . ?
C11 N6 C12 118.1(2) . . ?
C10 O1 Cu1 117.42(14) . . ?
N2 C1 N1 128.07(17) . . ?
N2 C1 C1 116.1(2) . 2_766 ?
N1 C1 C1 115.8(2) . 2_766 ?
N4 C2 N3 118.42(18) . . ?
N4 C2 N2 117.88(18) . . ?
N3 C2 N2 123.70(18) . . ?
N3 C3 N5 121.57(18) . . ?
N3 C3 N1 123.22(17) . . ?
N5 C3 N1 115.21(17) . . ?
C5 C4 C9 120.11(19) . . ?
C5 C4 N5 124.93(19) . . ?
C9 C4 N5 114.94(19) . . ?
C4 C5 C6 119.6(2) . . ?
C4 C5 H5A 120.2 . . ?
C6 C5 H5A 120.2 . . ?
C7 C6 C5 121.0(2) . . ?
C7 C6 H6A 119.5 . . ?
C5 C6 H6A 119.5 . . ?
C8 C7 C6 119.4(2) . . ?
C8 C7 H7A 120.3 . . ?
C6 C7 H7A 120.3 . . ?
C7 C8 C9 120.7(2) . . ?
C7 C8 H8A 119.6 . . ?
C9 C8 H8A 119.6 . . ?
C4 C9 C8 119.2(2) . . ?
C4 C9 H9A 120.4 . . ?
C8 C9 H9A 120.4 . . ?
O1 C10 N6 124.0(2) . . ?
O1 C10 H10A 118.0 . . ?
N6 C10 H10A 118.0 . . ?
N6 C11 H11A 109.5 . . ?
N6 C11 H11B 109.5 . . ?
H11A C11 H11B 109.5 . . ?
N6 C11 H11C 109.5 . . ?
H11A C11 H11C 109.5 . . ?
H11B C11 H11C 109.5 . . ?
N6 C12 H12A 109.5 . . ?
N6 C12 H12B 109.5 . . ?
H12A C12 H12B 109.5 . . ?
N6 C12 H12C 109.5 . . ?
H12A C12 H12C 109.5 . . ?
H12B C12 H12C 109.5 . . ?
C13 O2 H2A 109.5 . . ?
O2 C13 H13A 109.5 . . ?
O2 C13 H13B 109.5 . . ?
H13A C13 H13B 109.5 . . ?
O2 C13 H13C 109.5 . . ?
H13A C13 H13C 109.5 . . ?
H13B C13 H13C 109.5 . . ?
O3 C14 H14A 109.5 . . ?
O3 C14 H14B 109.5 . . ?
H14A C14 H14B 109.5 . . ?
O3 C14 H14C 109.5 . . ?
H14A C14 H14C 109.5 . . ?
H14B C14 H14C 109.5 . . ?
C14 O3 H3A 109.5 . . ?

loop_
_geom_bond_atom_site_label_1
_geom_bond_atom_site_label_2
_geom_bond_distance
_geom_bond_site_symmetry_2
_geom_bond_publ_flag
Cu1 O1 1.9607(15) . ?
Cu1 N1 2.0163(16) . ?
Cu1 N2 2.1805(15) 2_766 ?
Cu1 Cl2 2.2907(7) . ?
Cu1 Cl1 2.3214(6) . ?
N1 C1 1.321(2) . ?
N1 C3 1.379(2) . ?
N2 C1 1.317(3) . ?
N2 C2 1.376(3) . ?
N2 Cu1 2.1804(15) 2_766 ?
N3 C3 1.323(3) . ?
N3 C2 1.334(3) . ?
N4 C2 1.314(3) . ?
N4 H4A 0.8600 . ?
N4 H4B 0.8600 . ?
N5 C3 1.337(2) . ?
N5 C4 1.423(3) . ?
N5 H5B 0.8600 . ?
N6 C10 1.294(3) . ?
N6 C11 1.444(3) . ?
N6 C12 1.459(3) . ?
O1 C10 1.251(3) . ?
C1 C1 1.500(4) 2_766 ?
C4 C5 1.379(3) . ?
C4 C9 1.392(3) . ?
C5 C6 1.384(3) . ?
C5 H5A 0.9300 . ?
C6 C7 1.380(4) . ?
C6 H6A 0.9300 . ?
C7 C8 1.369(4) . ?
C7 H7A 0.9300 . ?
C8 C9 1.395(3) . ?
C8 H8A 0.9300 . ?
C9 H9A 0.9300 . ?
C10 H10A 0.9300 . ?
C11 H11A 0.9600 . ?
C11 H11B 0.9600 . ?
C11 H11C 0.9600 . ?
C12 H12A 0.9600 . ?
C12 H12B 0.9600 . ?
C12 H12C 0.9600 . ?
O2 C13 1.465(17) . ?
O2 H2A 0.8200 . ?
C13 H13A 0.9600 . ?
C13 H13B 0.9600 . ?
C13 H13C 0.9600 . ?
C14 O3 1.389(14) . ?
C14 H14A 0.9600 . ?
C14 H14B 0.9600 . ?
C14 H14C 0.9600 . ?
O3 H3A 0.8200 . ?

loop_
_geom_torsion_atom_site_label_1
_geom_torsion_atom_site_label_2
_geom_torsion_atom_site_label_3
_geom_torsion_atom_site_label_4
_geom_torsion
_geom_torsion_site_symmetry_1
_geom_torsion_site_symmetry_2
_geom_torsion_site_symmetry_3
_geom_torsion_site_symmetry_4
_geom_torsion_publ_flag
O1 Cu1 N1 C1 10.2(6) . . . . ?
N2 Cu1 N1 C1 13.34(14) 2_766 . . . ?
Cl2 Cu1 N1 C1 -100.22(14) . . . . ?
Cl1 Cu1 N1 C1 131.83(14) . . . . ?
O1 Cu1 N1 C3 178.4(4) . . . . ?
N2 Cu1 N1 C3 -178.49(19) 2_766 . . . ?
Cl2 Cu1 N1 C3 67.94(18) . . . . ?
Cl1 Cu1 N1 C3 -60.01(18) . . . . ?
N1 Cu1 O1 C10 175.2(4) . . . . ?
N2 Cu1 O1 C10 172.18(18) 2_766 . . . ?
Cl2 Cu1 O1 C10 -74.49(18) . . . . ?
Cl1 Cu1 O1 C10 53.45(18) . . . . ?
C2 N2 C1 N1 -3.4(3) . . . . ?
Cu1 N2 C1 N1 169.45(17) 2_766 . . . ?
C2 N2 C1 C1 176.5(2) . . . 2_766 ?
Cu1 N2 C1 C1 -10.6(3) 2_766 . . 2_766 ?
C3 N1 C1 N2 -1.9(3) . . . . ?
Cu1 N1 C1 N2 168.04(18) . . . . ?
C3 N1 C1 C1 178.2(2) . . . 2_766 ?
Cu1 N1 C1 C1 -11.9(3) . . . 2_766 ?
C3 N3 C2 N4 179.2(2) . . . . ?
C3 N3 C2 N2 -0.2(3) . . . . ?
C1 N2 C2 N4 -174.8(2) . . . . ?
Cu1 N2 C2 N4 14.6(3) 2_766 . . . ?
C1 N2 C2 N3 4.5(3) . . . . ?
Cu1 N2 C2 N3 -166.01(16) 2_766 . . . ?
C2 N3 C3 N5 174.7(2) . . . . ?
C2 N3 C3 N1 -5.8(3) . . . . ?
C4 N5 C3 N3 -8.2(4) . . . . ?
C4 N5 C3 N1 172.3(2) . . . . ?
C1 N1 C3 N3 6.8(3) . . . . ?
Cu1 N1 C3 N3 -161.59(16) . . . . ?
C1 N1 C3 N5 -173.67(18) . . . . ?
Cu1 N1 C3 N5 17.9(3) . . . . ?
C3 N5 C4 C5 -2.7(4) . . . . ?
C3 N5 C4 C9 179.1(2) . . . . ?
C9 C4 C5 C6 -1.3(4) . . . . ?
N5 C4 C5 C6 -179.4(2) . . . . ?
C4 C5 C6 C7 1.1(4) . . . . ?
C5 C6 C7 C8 0.5(4) . . . . ?
C6 C7 C8 C9 -2.0(4) . . . . ?
C5 C4 C9 C8 -0.2(4) . . . . ?
N5 C4 C9 C8 178.1(2) . . . . ?
C7 C8 C9 C4 1.9(4) . . . . ?
Cu1 O1 C10 N6 -177.46(19) . . . . ?
C11 N6 C10 O1 -4.0(4) . . . . ?
C12 N6 C10 O1 174.3(2) . . . . ?
